data_4069932
loop_
_publ_author_name
'Jiang, Chunfang'
'Blacque, Olivier'
'Berke, Heinz'

_publ_section_title
;
 Metal-Free Hydrogen Activation by the Frustrated Lewis Pairs of
 ClB(C6F5)2and HB(C6F5)2and Bulky Lewis Bases
;
_journal_issue 17
_journal_name_full Organometallics
_journal_page_first 5233
_journal_paper_doi 10.1021/om900517d
_journal_volume 28
_journal_year 2009
_chemical_formula_moiety 'C9 H20 N, C12 B Cl2 F10 '
_chemical_formula_sum 'C21 H20 B Cl2 F10 N'
_chemical_formula_weight 558.09
_chemical_name_systematic
;
2,2,6,6-Tetramethylpiperidium bis(pentafluorophenyl)-dichloroborate
;
_space_group_IT_number 14
_symmetry_cell_setting monoclinic
_symmetry_space_group_name_Hall '-P 2ybc'
_symmetry_space_group_name_H-M 'P 1 21/c 1'
_atom_sites_solution_hydrogens geom
_atom_sites_solution_primary direct
_atom_sites_solution_secondary difmap
_audit_creation_method SHELXL-97
_audit_update_record
;
2009-06-11 # Formatted by publCIF
;
_cell_angle_alpha 90.00
_cell_angle_beta 108.351(2)
_cell_angle_gamma 90.00
_cell_formula_units_Z 4
_cell_length_a 12.0763(2)
_cell_length_b 11.2761(2)
_cell_length_c 18.3912(3)
_cell_measurement_reflns_used 15878
_cell_measurement_temperature 183(2)
_cell_measurement_theta_max 32.6314
_cell_measurement_theta_min 2.3235
_cell_volume 2377.04(7)
_computing_cell_refinement ' CrysAlisPro Software, Oxford Diffraction Ltd., Version 1.171.32'
_computing_data_collection ' CrysAlisPro Software, Oxford Diffraction Ltd., Version 1.171.32'
_computing_data_reduction ' CrysAlisPro Software, Oxford Diffraction Ltd., Version 1.171.32'
_computing_molecular_graphics
; ORTEP-3 for Windows, Version 2.01.
  Farrugia, L. J. (1997). J. Appl. Cryst. 30, 565.
;
_computing_publication_material
; WinGX -- An integrated system of Windows programs for the solution,
 refinment and analysis of single crystal X-ray diffraction data,
 Version 1.80.00.
 Farrugia, L. J. (1999). J. Appl. Cryst. 32, 837-838.
 SHELXL97. Program for crystal structure refinement.
 Sheldrick, G.M. (2008). Acta Cryst. A64, 112-122.
 PLATON for Windows, Version 1.12.
 Spek, A. L. (2003). J. Appl. Cryst. 36, 7-13. 
;
_computing_structure_refinement
; SHELXL97. Program for crystal structure refinement.
  Sheldrick, G.M. (2008). Acta Cryst. A64, 112-122.
;
_computing_structure_solution
; SHELXS97. Program for Crystal Structure solution.
  Sheldrick, G.M. (2008). Acta Cryst. A64, 112-122.  
;
_diffrn_ambient_temperature 183(2)
_diffrn_detector_area_resol_mean 10.4498
_diffrn_measured_fraction_theta_full 0.999
_diffrn_measured_fraction_theta_max 0.999
_diffrn_measurement_device_type
; Oxford Diffraction (2007). Oxford Diffraction Ltd., 
Xcalibur CCD system
;
_diffrn_measurement_method 'omega scans'
_diffrn_radiation_monochromator graphite
_diffrn_radiation_source 'Enhance (Mo) X-ray Source'
_diffrn_radiation_type MoK\a
_diffrn_radiation_wavelength 0.71073
_diffrn_reflns_av_R_equivalents 0.0309
_diffrn_reflns_av_sigmaI/netI 0.0201
_diffrn_reflns_limit_h_max 13
_diffrn_reflns_limit_h_min -15
_diffrn_reflns_limit_k_max 14
_diffrn_reflns_limit_k_min -14
_diffrn_reflns_limit_l_max 22
_diffrn_reflns_limit_l_min -22
_diffrn_reflns_number 23392
_diffrn_reflns_theta_full 26.36
_diffrn_reflns_theta_max 26.36
_diffrn_reflns_theta_min 2.33
_diffrn_standards_decay_% 0
_diffrn_standards_interval_count 50
_diffrn_standards_interval_time 40
_diffrn_standards_number 2
_exptl_absorpt_coefficient_mu 0.362
_exptl_absorpt_correction_T_max 0.95
_exptl_absorpt_correction_T_min 0.92
_exptl_absorpt_correction_type analytical
_exptl_absorpt_process_details
;
R.C. Clark and J.S. Reid, Acta Cryst. 1995, A51, 887-897
implemented in the CrysAlis Software system, Oxford Diffraction Ltd.,
Version 1.171.32.
;
_exptl_crystal_colour colourless
_exptl_crystal_density_diffrn 1.559
_exptl_crystal_density_method 'not measured'
_exptl_crystal_description block
_exptl_crystal_F_000 1128
_exptl_crystal_size_max 0.50
_exptl_crystal_size_mid 0.41
_exptl_crystal_size_min 0.29
_refine_diff_density_max 0.323
_refine_diff_density_min -0.259
_refine_diff_density_rms 0.047
_refine_ls_extinction_method none
_refine_ls_goodness_of_fit_ref 1.042
_refine_ls_hydrogen_treatment mixed
_refine_ls_matrix_type full
_refine_ls_number_parameters 328
_refine_ls_number_reflns 4844
_refine_ls_number_restraints 0
_refine_ls_restrained_S_all 1.042
_refine_ls_R_factor_all 0.0381
_refine_ls_R_factor_gt 0.0298
_refine_ls_shift/su_max 0.001
_refine_ls_shift/su_mean 0.000
_refine_ls_structure_factor_coef Fsqd
_refine_ls_weighting_details 'w=1/[\s^2^(Fo^2^)+(0.0483P)^2^+0.5563P] where P=(Fo^2^+2Fc^2^)/3'
_refine_ls_weighting_scheme calc
_refine_ls_wR_factor_gt 0.0796
_refine_ls_wR_factor_ref 0.0828
_reflns_number_gt 4150
_reflns_number_total 4844
_reflns_threshold_expression >2sigma(I)
_cod_data_source_file om900517d_si_001.cif
_cod_data_source_block 1a
_cod_original_sg_symbol_H-M 'P 21/c'
_cod_database_code 4069932

loop_
_symmetry_equiv_pos_as_xyz
'x, y, z'
'-x, y+1/2, -z+1/2'
'-x, -y, -z'
'x, -y-1/2, z-1/2'

loop_
_atom_site_label
_atom_site_type_symbol
_atom_site_fract_x
_atom_site_fract_y
_atom_site_fract_z
_atom_site_U_iso_or_equiv
_atom_site_adp_type
_atom_site_occupancy
_atom_site_symmetry_multiplicity
_atom_site_calc_flag
_atom_site_refinement_flags
C1 C 0.20310(12) 0.65053(12) 0.81094(8) 0.0221(3) Uani 1 1 d .
C2 C 0.17094(13) 0.53571(13) 0.78670(9) 0.0267(3) Uani 1 1 d .
C3 C 0.07799(14) 0.50894(14) 0.72270(9) 0.0313(3) Uani 1 1 d .
C4 C 0.01185(14) 0.59794(16) 0.67980(9) 0.0330(4) Uani 1 1 d .
C5 C 0.04191(14) 0.71392(15) 0.69983(8) 0.0305(3) Uani 1 1 d .
C6 C 0.13530(13) 0.73739(13) 0.76360(8) 0.0244(3) Uani 1 1 d .
C7 C 0.27562(13) 0.78408(12) 0.94236(8) 0.0226(3) Uani 1 1 d .
C8 C 0.16516(13) 0.78880(13) 0.94984(8) 0.0248(3) Uani 1 1 d .
C9 C 0.13602(15) 0.85958(14) 1.00204(9) 0.0312(3) Uani 1 1 d .
C10 C 0.21933(16) 0.92890(14) 1.05078(9) 0.0342(4) Uani 1 1 d .
C11 C 0.33140(16) 0.92556(14) 1.04810(9) 0.0346(4) Uani 1 1 d .
C12 C 0.35715(14) 0.85402(14) 0.99464(9) 0.0299(3) Uani 1 1 d .
F1 F 0.23002(9) 0.44128(8) 0.82389(6) 0.0417(2) Uani 1 1 d .
F2 F 0.05532(9) 0.39577(9) 0.70052(6) 0.0440(3) Uani 1 1 d .
F3 F -0.07906(9) 0.57255(10) 0.61808(6) 0.0487(3) Uani 1 1 d .
F4 F -0.01901(9) 0.80221(10) 0.65687(5) 0.0457(3) Uani 1 1 d .
F5 F 0.16058(8) 0.85244(7) 0.78046(5) 0.0300(2) Uani 1 1 d .
F6 F 0.07898(8) 0.71903(9) 0.90657(5) 0.0342(2) Uani 1 1 d .
F7 F 0.02698(9) 0.85944(10) 1.00579(7) 0.0494(3) Uani 1 1 d .
F8 F 0.19312(11) 0.99833(9) 1.10235(6) 0.0527(3) Uani 1 1 d .
F9 F 0.41427(10) 0.98973(11) 1.09782(6) 0.0535(3) Uani 1 1 d .
F10 F 0.46995(8) 0.85193(10) 0.99800(6) 0.0469(3) Uani 1 1 d .
Cl1 Cl 0.42035(3) 0.76161(3) 0.842057(19) 0.02595(10) Uani 1 1 d .
Cl2 Cl 0.38908(3) 0.56835(3) 0.94722(2) 0.02832(10) Uani 1 1 d .
B1 B 0.30973(14) 0.69353(14) 0.88422(9) 0.0207(3) Uani 1 1 d .
C13 C 0.63367(13) 0.48462(13) 0.83338(8) 0.0245(3) Uani 1 1 d .
C14 C 0.65884(15) 0.55781(14) 0.77081(9) 0.0321(4) Uani 1 1 d .
H14A H 0.6625 0.5051 0.7299 0.039 Uiso 1 1 calc R
H14B H 0.5946 0.6124 0.7497 0.039 Uiso 1 1 calc R
C15 C 0.77177(17) 0.62823(16) 0.79824(10) 0.0387(4) Uani 1 1 d .
H15A H 0.7816 0.6740 0.7560 0.046 Uiso 1 1 calc R
H15B H 0.8373 0.5742 0.8160 0.046 Uiso 1 1 calc R
C16 C 0.76988(15) 0.71132(14) 0.86304(10) 0.0336(4) Uani 1 1 d .
H16A H 0.7072 0.7682 0.8438 0.040 Uiso 1 1 calc R
H16B H 0.8427 0.7550 0.8796 0.040 Uiso 1 1 calc R
C17 C 0.75308(13) 0.64747(13) 0.93176(8) 0.0258(3) Uani 1 1 d .
C18 C 0.50749(15) 0.44259(16) 0.80803(10) 0.0371(4) Uani 1 1 d .
H18A H 0.4564 0.5100 0.7963 0.056 Uiso 1 1 calc R
H18B H 0.4933 0.3975 0.8485 0.056 Uiso 1 1 calc R
H18C H 0.4932 0.3937 0.7633 0.056 Uiso 1 1 calc R
C19 C 0.71441(16) 0.37873(14) 0.85870(9) 0.0337(4) Uani 1 1 d .
H19A H 0.6925 0.3180 0.8202 0.051 Uiso 1 1 calc R
H19B H 0.7084 0.3484 0.9061 0.051 Uiso 1 1 calc R
H19C H 0.7934 0.4028 0.8658 0.051 Uiso 1 1 calc R
C20 C 0.72270(15) 0.73383(15) 0.98621(10) 0.0341(4) Uani 1 1 d .
H20A H 0.7864 0.7878 1.0066 0.051 Uiso 1 1 calc R
H20B H 0.7086 0.6906 1.0274 0.051 Uiso 1 1 calc R
H20C H 0.6539 0.7775 0.9590 0.051 Uiso 1 1 calc R
C21 C 0.85913(15) 0.57524(16) 0.97601(10) 0.0372(4) Uani 1 1 d .
H21A H 0.9195 0.6276 1.0051 0.056 Uiso 1 1 calc R
H21B H 0.8869 0.5307 0.9408 0.056 Uiso 1 1 calc R
H21C H 0.8380 0.5218 1.0101 0.056 Uiso 1 1 calc R
N1 N 0.64595(11) 0.56780(11) 0.90136(7) 0.0219(3) Uani 1 1 d .
H1 H 0.5850(15) 0.6174(16) 0.8884(9) 0.027(4) Uiso 1 1 d .
H2 H 0.6376(14) 0.5274(15) 0.9385(10) 0.023(4) Uiso 1 1 d .

loop_
_atom_site_aniso_label
_atom_site_aniso_U_11
_atom_site_aniso_U_22
_atom_site_aniso_U_33
_atom_site_aniso_U_23
_atom_site_aniso_U_13
_atom_site_aniso_U_12
C1 0.0185(7) 0.0291(7) 0.0210(7) 0.0018(5) 0.0093(6) 0.0015(6)
C2 0.0234(8) 0.0288(8) 0.0307(8) 0.0023(6) 0.0125(6) 0.0015(6)
C3 0.0294(9) 0.0359(8) 0.0332(8) -0.0096(7) 0.0166(7) -0.0086(7)
C4 0.0237(8) 0.0537(10) 0.0204(7) -0.0068(7) 0.0050(6) -0.0061(7)
C5 0.0250(8) 0.0441(9) 0.0216(7) 0.0058(6) 0.0062(6) 0.0067(7)
C6 0.0226(7) 0.0286(8) 0.0228(7) 0.0018(6) 0.0085(6) 0.0018(6)
C7 0.0217(7) 0.0245(7) 0.0223(7) 0.0045(5) 0.0077(6) 0.0036(5)
C8 0.0231(8) 0.0257(7) 0.0262(7) 0.0042(6) 0.0084(6) 0.0023(6)
C9 0.0303(9) 0.0317(8) 0.0381(9) 0.0048(7) 0.0198(7) 0.0065(6)
C10 0.0505(11) 0.0266(8) 0.0338(9) -0.0026(6) 0.0250(8) 0.0020(7)
C11 0.0408(10) 0.0322(8) 0.0314(9) -0.0060(7) 0.0120(7) -0.0084(7)
C12 0.0241(8) 0.0371(9) 0.0295(8) -0.0004(6) 0.0100(6) -0.0017(6)
F1 0.0383(6) 0.0250(5) 0.0564(6) 0.0034(4) 0.0069(5) 0.0024(4)
F2 0.0434(6) 0.0398(6) 0.0514(6) -0.0172(5) 0.0186(5) -0.0159(5)
F3 0.0354(6) 0.0737(8) 0.0291(5) -0.0097(5) -0.0008(4) -0.0120(5)
F4 0.0398(6) 0.0573(7) 0.0297(5) 0.0110(4) -0.0037(4) 0.0133(5)
F5 0.0306(5) 0.0261(4) 0.0303(5) 0.0056(3) 0.0053(4) 0.0050(4)
F6 0.0215(5) 0.0469(6) 0.0360(5) -0.0068(4) 0.0117(4) -0.0048(4)
F7 0.0376(6) 0.0587(7) 0.0644(7) -0.0120(5) 0.0338(6) 0.0027(5)
F8 0.0728(8) 0.0424(6) 0.0588(7) -0.0197(5) 0.0434(6) -0.0049(5)
F9 0.0567(7) 0.0583(7) 0.0472(6) -0.0255(5) 0.0189(6) -0.0235(6)
F10 0.0237(5) 0.0719(7) 0.0452(6) -0.0225(5) 0.0108(4) -0.0114(5)
Cl1 0.02028(18) 0.03294(19) 0.02596(18) 0.00736(14) 0.00919(14) 0.00032(14)
Cl2 0.0270(2) 0.0337(2) 0.02556(19) 0.01246(14) 0.01015(15) 0.01170(14)
B1 0.0174(8) 0.0234(8) 0.0213(7) 0.0066(6) 0.0064(6) 0.0037(6)
C13 0.0266(8) 0.0266(7) 0.0218(7) -0.0053(6) 0.0100(6) -0.0005(6)
C14 0.0391(10) 0.0360(9) 0.0221(7) 0.0008(6) 0.0109(7) 0.0023(7)
C15 0.0437(10) 0.0439(10) 0.0360(9) 0.0033(7) 0.0232(8) -0.0054(8)
C16 0.0305(9) 0.0322(8) 0.0391(9) 0.0014(7) 0.0124(7) -0.0071(7)
C17 0.0194(7) 0.0276(7) 0.0284(8) -0.0023(6) 0.0047(6) -0.0019(6)
C18 0.0333(9) 0.0424(9) 0.0371(9) -0.0158(7) 0.0134(8) -0.0082(7)
C19 0.0438(10) 0.0288(8) 0.0313(8) -0.0017(6) 0.0158(7) 0.0054(7)
C20 0.0294(9) 0.0348(9) 0.0346(9) -0.0098(7) 0.0052(7) -0.0016(7)
C21 0.0236(8) 0.0444(10) 0.0374(9) -0.0026(7) 0.0006(7) 0.0052(7)
N1 0.0216(7) 0.0242(6) 0.0211(6) -0.0008(5) 0.0085(5) 0.0008(5)

loop_
_atom_type_symbol
_atom_type_description
_atom_type_scat_dispersion_real
_atom_type_scat_dispersion_imag
_atom_type_scat_source
C C 0.0033 0.0016 'International Tables Vol C Tables 4.2.6.8 and 6.1.1.4'
H H 0.0000 0.0000 'International Tables Vol C Tables 4.2.6.8 and 6.1.1.4'
N N 0.0061 0.0033 'International Tables Vol C Tables 4.2.6.8 and 6.1.1.4'
F F 0.0171 0.0103 'International Tables Vol C Tables 4.2.6.8 and 6.1.1.4'
Cl Cl 0.1484 0.1585 'International Tables Vol C Tables 4.2.6.8 and 6.1.1.4'
B B 0.0013 0.0007 'International Tables Vol C Tables 4.2.6.8 and 6.1.1.4'

loop_
_geom_angle_atom_site_label_1
_geom_angle_atom_site_label_2
_geom_angle_atom_site_label_3
_geom_angle
C2 C1 C6 113.97(13)
C2 C1 B1 128.14(13)
C6 C1 B1 117.86(12)
F1 C2 C3 114.84(14)
F1 C2 C1 121.82(14)
C3 C2 C1 123.34(14)
F2 C3 C4 119.76(15)
F2 C3 C2 120.05(15)
C4 C3 C2 120.13(15)
F3 C4 C3 120.43(15)
F3 C4 C5 120.47(15)
C3 C4 C5 119.08(14)
F4 C5 C6 120.80(15)
F4 C5 C4 119.96(14)
C6 C5 C4 119.23(14)
F5 C6 C5 116.63(13)
F5 C6 C1 119.19(13)
C5 C6 C1 124.18(14)
C8 C7 C12 113.93(13)
C8 C7 B1 122.82(13)
C12 C7 B1 122.90(13)
F6 C8 C9 115.54(13)
F6 C8 C7 120.55(13)
C9 C8 C7 123.88(15)
F7 C9 C10 120.04(14)
F7 C9 C8 120.41(15)
C10 C9 C8 119.55(15)
F8 C10 C9 120.64(16)
F8 C10 C11 119.79(16)
C9 C10 C11 119.56(14)
F9 C11 C10 119.73(14)
F9 C11 C12 121.04(16)
C10 C11 C12 119.22(15)
F10 C12 C11 115.44(14)
F10 C12 C7 120.69(13)
C11 C12 C7 123.82(15)
C1 B1 C7 115.91(12)
C1 B1 Cl2 113.88(10)
C7 B1 Cl2 104.57(9)
C1 B1 Cl1 104.95(9)
C7 B1 Cl1 111.76(10)
Cl2 B1 Cl1 105.42(8)
C19 C13 C18 109.46(13)
C19 C13 C14 113.34(13)
C18 C13 C14 110.86(13)
C19 C13 N1 110.07(12)
C18 C13 N1 105.72(11)
C14 C13 N1 107.09(12)
C15 C14 C13 113.82(13)
C15 C14 H14A 108.8
C13 C14 H14A 108.8
C15 C14 H14B 108.8
C13 C14 H14B 108.8
H14A C14 H14B 107.7
C14 C15 C16 110.39(13)
C14 C15 H15A 109.6
C16 C15 H15A 109.6
C14 C15 H15B 109.6
C16 C15 H15B 109.6
H15A C15 H15B 108.1
C15 C16 C17 113.43(13)
C15 C16 H16A 108.9
C17 C16 H16A 108.9
C15 C16 H16B 108.9
C17 C16 H16B 108.9
H16A C16 H16B 107.7
C21 C17 C20 109.11(13)
C21 C17 C16 112.83(14)
C20 C17 C16 111.48(13)
C21 C17 N1 110.75(12)
C20 C17 N1 105.37(12)
C16 C17 N1 107.03(12)
C13 C18 H18A 109.5
C13 C18 H18B 109.5
H18A C18 H18B 109.5
C13 C18 H18C 109.5
H18A C18 H18C 109.5
H18B C18 H18C 109.5
C13 C19 H19A 109.5
C13 C19 H19B 109.5
H19A C19 H19B 109.5
C13 C19 H19C 109.5
H19A C19 H19C 109.5
H19B C19 H19C 109.5
C17 C20 H20A 109.5
C17 C20 H20B 109.5
H20A C20 H20B 109.5
C17 C20 H20C 109.5
H20A C20 H20C 109.5
H20B C20 H20C 109.5
C17 C21 H21A 109.5
C17 C21 H21B 109.5
H21A C21 H21B 109.5
C17 C21 H21C 109.5
H21A C21 H21C 109.5
H21B C21 H21C 109.5
C17 N1 C13 120.75(11)
C17 N1 H1 105.1(11)
C13 N1 H1 107.8(11)
C17 N1 H2 108.7(11)
C13 N1 H2 108.7(11)
H1 N1 H2 104.6(15)

loop_
_geom_bond_atom_site_label_1
_geom_bond_atom_site_label_2
_geom_bond_distance
C1 C2 1.385(2)
C1 C6 1.392(2)
C1 B1 1.618(2)
C2 F1 1.3430(18)
C2 C3 1.380(2)
C3 F2 1.3415(18)
C3 C4 1.368(2)
C4 F3 1.3383(18)
C4 C5 1.376(2)
C5 F4 1.3381(18)
C5 C6 1.373(2)
C6 F5 1.3464(17)
C7 C8 1.384(2)
C7 C12 1.386(2)
C7 B1 1.623(2)
C8 F6 1.3468(17)
C8 C9 1.377(2)
C9 F7 1.3401(19)
C9 C10 1.363(2)
C10 F8 1.3423(18)
C10 C11 1.370(2)
C11 F9 1.3360(19)
C11 C12 1.381(2)
C12 F10 1.3442(18)
Cl1 B1 1.9047(16)
Cl2 B1 1.8852(15)
C13 C19 1.519(2)
C13 C18 1.522(2)
C13 C14 1.523(2)
C13 N1 1.5324(17)
C14 C15 1.520(2)
C14 H14A 0.9700
C14 H14B 0.9700
C15 C16 1.522(2)
C15 H15A 0.9700
C15 H15B 0.9700
C16 C17 1.523(2)
C16 H16A 0.9700
C16 H16B 0.9700
C17 C21 1.520(2)
C17 C20 1.522(2)
C17 N1 1.5289(18)
C18 H18A 0.9600
C18 H18B 0.9600
C18 H18C 0.9600
C19 H19A 0.9600
C19 H19B 0.9600
C19 H19C 0.9600
C20 H20A 0.9600
C20 H20B 0.9600
C20 H20C 0.9600
C21 H21A 0.9600
C21 H21B 0.9600
C21 H21C 0.9600
N1 H1 0.895(18)
N1 H2 0.852(17)

loop_
_geom_hbond_atom_site_label_D
_geom_hbond_atom_site_label_H
_geom_hbond_atom_site_label_A
_geom_hbond_distance_DH
_geom_hbond_distance_HA
_geom_hbond_distance_DA
_geom_hbond_angle_DHA
_geom_hbond_site_symmetry_A
N1 H1 Cl1 0.895(18) 2.501(19) 3.3936(13) 174.8(14) .
N1 H2 Cl2 0.852(17) 2.473(18) 3.3217(13) 173.6(15) 3_667
